data_7208995
loop_
_publ_author_name
'Curtis, Scott'
'Ilkun, Olesya'
'Brown, Amy'
'Silchenko, Svitlana'
'Gerasimchuk, Nikolay'

_publ_section_title
;
 Synthesis, spectroscopic and structural characterization of the first
 phenyl bis-cyanoximes: non-chelating extended ionisable building block
 ligands for new MOFs
;
_journal_issue 1
_journal_name_full CrystEngComm
_journal_page_first 152
_journal_paper_doi 10.1039/c2ce26395e
_journal_volume 15
_journal_year 2013
_chemical_formula_moiety 'C10 H6 N4 O2'
_chemical_formula_sum 'C10 H6 N4 O2'
_chemical_formula_weight 214.19
_chemical_name_common 1,4-bis(cyanoxime)benzene
_chemical_name_systematic
;
1,4-bis(cyanoxime)benzene
;
_space_group_IT_number 61
_symmetry_cell_setting orthorhombic
_symmetry_Int_Tables_number 61
_symmetry_space_group_name_Hall '-P 2ac 2ab'
_symmetry_space_group_name_H-M 'P b c a'
_atom_sites_solution_hydrogens geom
_atom_sites_solution_primary direct
_atom_sites_solution_secondary difmap
_audit_creation_method SHELXL-97
_cell_angle_alpha 90.00
_cell_angle_beta 90.00
_cell_angle_gamma 90.00
_cell_formula_units_Z 4
_cell_length_a 5.1519(9)
_cell_length_b 11.244(2)
_cell_length_c 16.370(3)
_cell_measurement_reflns_used 23
_cell_measurement_temperature 153(2)
_cell_measurement_theta_max 27.54
_cell_measurement_theta_min 2.06
_cell_volume 948.3(3)
_computing_cell_refinement 'SAINT (Bruker, 1998)'
_computing_data_collection 'SMART (Bruker, 1998)'
_computing_data_reduction 'SAINT (Bruker, 1998)'
_computing_molecular_graphics 'ORTEP-III (Burnett & Johnson, 1996)'
_computing_publication_material 'CIFTAB (Sheldrick, 1997)'
_computing_structure_refinement 'SHELXL-97 (Sheldrick, 1997)'
_computing_structure_solution 'SHELXS-97 (Sheldrick, 1990)'
_diffrn_ambient_temperature 153(2)
_diffrn_measured_fraction_theta_full 0.995
_diffrn_measured_fraction_theta_max 0.995
_diffrn_measurement_device_type 'Bruker APEX2 CCD area detector'
_diffrn_measurement_method 'omega and phi scans'
_diffrn_radiation_monochromator graphite
_diffrn_radiation_source 'fine-focus sealed tube'
_diffrn_radiation_type MoK\a
_diffrn_radiation_wavelength 0.71073
_diffrn_reflns_av_R_equivalents 0.0677
_diffrn_reflns_av_sigmaI/netI 0.0293
_diffrn_reflns_limit_h_max 7
_diffrn_reflns_limit_h_min -7
_diffrn_reflns_limit_k_max 16
_diffrn_reflns_limit_k_min -16
_diffrn_reflns_limit_l_max 23
_diffrn_reflns_limit_l_min -23
_diffrn_reflns_number 21292
_diffrn_reflns_theta_full 30.48
_diffrn_reflns_theta_max 30.48
_diffrn_reflns_theta_min 3.62
_exptl_absorpt_coefficient_mu 0.111
_exptl_absorpt_correction_T_max 0.9782
_exptl_absorpt_correction_T_min 0.9676
_exptl_absorpt_correction_type multi-scan
_exptl_absorpt_process_details 'SADABS (Bruker AXS, 2005)'
_exptl_crystal_colour colorless
_exptl_crystal_density_diffrn 1.500
_exptl_crystal_density_meas ?
_exptl_crystal_density_method 'not measured'
_exptl_crystal_description prism
_exptl_crystal_F_000 440
_exptl_crystal_size_max 0.30
_exptl_crystal_size_mid 0.20
_exptl_crystal_size_min 0.20
_refine_diff_density_max 0.326
_refine_diff_density_min -0.338
_refine_diff_density_rms 0.068
_refine_ls_extinction_coef 0.015(7)
_refine_ls_extinction_expression Fc^*^=kFc[1+0.001xFc^2^\l^3^/sin(2\q)]^-1/4^
_refine_ls_extinction_method SHELXL
_refine_ls_goodness_of_fit_ref 1.081
_refine_ls_hydrogen_treatment constr
_refine_ls_matrix_type full
_refine_ls_number_parameters 75
_refine_ls_number_reflns 1441
_refine_ls_number_restraints 0
_refine_ls_restrained_S_all 1.081
_refine_ls_R_factor_all 0.0934
_refine_ls_R_factor_gt 0.0635
_refine_ls_shift/su_max 0.000
_refine_ls_shift/su_mean 0.000
_refine_ls_structure_factor_coef Fsqd
_refine_ls_weighting_details 'calc w=1/[\s^2^(Fo^2^)+(0.1182P)^2^+0.0975P] where P=(Fo^2^+2Fc^2^)/3'
_refine_ls_weighting_scheme calc
_refine_ls_wR_factor_gt 0.1809
_refine_ls_wR_factor_ref 0.2028
_reflns_number_gt 975
_reflns_number_total 1441
_reflns_threshold_expression >2sigma(I)
_cod_data_source_file c2ce26395e.txt
_cod_data_source_block new-1
_cod_depositor_comments
;
The following automatic conversions were performed:

'_symmetry_cell_setting' value 'Orthorhombic' changed to
'orthorhombic' according to
/home/saulius/struct/CIF-dictionaries/cif_core.dic dictionary named
'cif_core.dic' version 2.4.2 from 2011-04-26.

Automatic conversion script
Id: cif_fix_values 1891 2012-01-12 08:04:46Z andrius 

The following automatic conversions were performed:

'_exptl_crystal_density_meas' value 'not measured' was changed to '?'
- the value is perceived as not measured.

Automatic conversion script
Id: cif_fix_values 3008 2015-01-20 13:52:24Z robertas 
;
_cod_original_cell_volume 948.2(3)
_cod_original_sg_symbol_H-M 'P bca'
_cod_database_code 7208995

loop_
_symmetry_equiv_pos_as_xyz
'x, y, z'
'x+1/2, -y+1/2, -z'
'-x, y+1/2, -z+1/2'
'-x+1/2, -y, z+1/2'
'-x, -y, -z'
'-x-1/2, y-1/2, z'
'x, -y-1/2, z-1/2'
'x-1/2, y, -z-1/2'

loop_
_atom_site_label
_atom_site_type_symbol
_atom_site_fract_x
_atom_site_fract_y
_atom_site_fract_z
_atom_site_U_iso_or_equiv
_atom_site_adp_type
_atom_site_occupancy
_atom_site_symmetry_multiplicity
_atom_site_calc_flag
_atom_site_refinement_flags
C2 C 0.0311(4) -0.10329(17) 0.66194(11) 0.0332(4) Uani 1 1 d .
C1 C 0.1007(4) 0.00790(15) 0.62302(11) 0.0317(5) Uani 1 1 d .
C3 C 0.3066(3) 0.00482(14) 0.56002(10) 0.0282(4) Uani 1 1 d .
C4 C 0.5331(4) 0.09558(14) 0.44708(11) 0.0306(4) Uani 1 1 d .
H4 H 0.5554 0.1608 0.4109 0.037 Uiso 1 1 calc R
C5 C 0.3420(4) 0.09982(14) 0.50684(12) 0.0318(4) Uani 1 1 d .
H5 H 0.2346 0.1682 0.5114 0.038 Uiso 1 1 calc R
N2 N -0.0249(3) -0.19368(15) 0.68897(11) 0.0415(5) Uani 1 1 d .
N1 N -0.0285(3) 0.10393(15) 0.63722(10) 0.0372(5) Uani 1 1 d .
O1 O -0.2170(3) 0.08600(12) 0.69587(9) 0.0429(4) Uani 1 1 d .
H1 H -0.3027 0.1489 0.7023 0.064 Uiso 1 1 calc R

loop_
_atom_site_aniso_label
_atom_site_aniso_U_11
_atom_site_aniso_U_22
_atom_site_aniso_U_33
_atom_site_aniso_U_23
_atom_site_aniso_U_13
_atom_site_aniso_U_12
C2 0.0346(9) 0.0298(10) 0.0352(9) -0.0006(7) -0.0004(8) 0.0008(7)
C1 0.0347(9) 0.0267(9) 0.0336(9) 0.0003(7) -0.0026(7) -0.0029(7)
C3 0.0312(9) 0.0241(8) 0.0294(8) -0.0013(6) -0.0032(6) -0.0023(6)
C4 0.0363(9) 0.0222(8) 0.0333(9) 0.0024(6) -0.0030(7) -0.0015(6)
C5 0.0349(9) 0.0223(8) 0.0381(10) -0.0002(6) -0.0024(7) 0.0008(7)
N2 0.0419(10) 0.0331(9) 0.0494(11) 0.0066(7) 0.0026(7) -0.0014(7)
N1 0.0404(9) 0.0340(9) 0.0372(8) -0.0014(6) 0.0015(7) -0.0009(7)
O1 0.0465(9) 0.0363(8) 0.0459(8) 0.0017(6) 0.0084(6) 0.0054(6)

loop_
_atom_type_symbol
_atom_type_description
_atom_type_scat_dispersion_real
_atom_type_scat_dispersion_imag
_atom_type_scat_source
C C 0.0033 0.0016 'International Tables Vol C Tables 4.2.6.8 and 6.1.1.4'
H H 0.0000 0.0000 'International Tables Vol C Tables 4.2.6.8 and 6.1.1.4'
N N 0.0061 0.0033 'International Tables Vol C Tables 4.2.6.8 and 6.1.1.4'
O O 0.0106 0.0060 'International Tables Vol C Tables 4.2.6.8 and 6.1.1.4'

loop_
_geom_angle_atom_site_label_1
_geom_angle_atom_site_label_2
_geom_angle_atom_site_label_3
_geom_angle
_geom_angle_site_symmetry_1
_geom_angle_site_symmetry_3
N2 C2 C1 176.6(2) . .
N1 C1 C2 121.06(17) . .
N1 C1 C3 121.01(16) . .
C2 C1 C3 117.63(15) . .
C5 C3 C4 119.26(16) . 5_656
C5 C3 C1 120.84(16) . .
C4 C3 C1 119.89(15) 5_656 .
C5 C4 C3 120.21(15) . 5_656
C5 C4 H4 119.9 . .
C3 C4 H4 119.9 5_656 .
C4 C5 C3 120.52(16) . .
C4 C5 H5 119.7 . .
C3 C5 H5 119.7 . .
C1 N1 O1 111.48(16) . .
N1 O1 H1 109.5 . .

loop_
_geom_bond_atom_site_label_1
_geom_bond_atom_site_label_2
_geom_bond_distance
_geom_bond_site_symmetry_2
C2 N2 1.145(2) .
C2 C1 1.448(3) .
C1 N1 1.289(2) .
C1 C3 1.480(3) .
C3 C5 1.390(2) .
C3 C4 1.404(2) 5_656
C4 C5 1.389(3) .
C4 C3 1.404(2) 5_656
C4 H4 0.9500 .
C5 H5 0.9500 .
N1 O1 1.380(2) .
O1 H1 0.8400 .

loop_
_geom_hbond_atom_site_label_D
_geom_hbond_atom_site_label_H
_geom_hbond_atom_site_label_A
_geom_hbond_distance_DH
_geom_hbond_distance_HA
_geom_hbond_distance_DA
_geom_hbond_angle_DHA
_geom_hbond_site_symmetry_A
O1 H1 N2 0.84 1.99 2.814(2) 165.6 6_565

loop_
_geom_torsion_atom_site_label_1
_geom_torsion_atom_site_label_2
_geom_torsion_atom_site_label_3
_geom_torsion_atom_site_label_4
_geom_torsion
_geom_torsion_site_symmetry_1
_geom_torsion_site_symmetry_4
N2 C2 C1 N1 124(4) . .
N2 C2 C1 C3 -50(4) . .
N1 C1 C3 C5 -9.0(3) . .
C2 C1 C3 C5 164.67(17) . .
N1 C1 C3 C4 171.73(17) . 5_656
C2 C1 C3 C4 -14.6(2) . 5_656
C3 C4 C5 C3 -0.2(3) 5_656 .
C4 C3 C5 C4 0.2(3) 5_656 .
C1 C3 C5 C4 -179.05(16) . .
C2 C1 N1 O1 4.2(2) . .
C3 C1 N1 O1 177.69(15) . .
